data_7226653
loop_
_publ_author_name
'Peng, Chieh-Hung'
'Hong, Bor-Cherng'
'Raja, Arun'
'Chang, Chun-Wei'
'Lee, Gene-Hsiang'

_publ_section_title
;
 Constructing Densely Functionalized Hajos--Parrish-type Ketones with Six
 Contiguous Stereogenic Centers and Two Quaternary Carbons in a Formal [2
 + 2 + 2] Cycloaddition Cascade
;
_journal_name_full 'RSC Adv.'
_journal_paper_doi 10.1039/C6RA22430J
_journal_year 2016
_chemical_formula_sum 'C22 H22 N2 O6'
_chemical_formula_weight 410.42
_chemical_name_common ic17001
_chemical_name_systematic 3a
_space_group_IT_number 14
_symmetry_cell_setting monoclinic
_symmetry_space_group_name_Hall '-P 2ybc'
_symmetry_space_group_name_H-M 'P 1 21/c 1'
_atom_sites_solution_hydrogens geom
_atom_sites_solution_primary direct
_atom_sites_solution_secondary difmap
_audit_creation_method SHELXL-97
_audit_update_record
;
2016-09-23 deposited with the CCDC.
2016-09-26 downloaded from the CCDC.
;
_cell_angle_alpha 90.00
_cell_angle_beta 93.8075(14)
_cell_angle_gamma 90.00
_cell_formula_units_Z 4
_cell_length_a 11.4563(7)
_cell_length_b 6.7710(4)
_cell_length_c 25.4114(15)
_cell_measurement_reflns_used 3556
_cell_measurement_temperature 200(2)
_cell_measurement_theta_max 24.34
_cell_measurement_theta_min 2.32
_cell_volume 1966.8(2)
_computing_cell_refinement 'Bruker SAINT'
_computing_data_collection 'Bruker SMART'
_computing_data_reduction 'Bruker SAINT'
_computing_molecular_graphics 'Bruker SHELXTL'
_computing_publication_material 'Bruker SHELXTL'
_computing_structure_refinement 'SHELXL-97 (Sheldrick, 1997)'
_computing_structure_solution 'SHELXS-97 (Sheldrick, 1990)'
_diffrn_ambient_temperature 200(2)
_diffrn_measured_fraction_theta_full 1.000
_diffrn_measured_fraction_theta_max 1.000
_diffrn_measurement_device_type 'BRUKER SMART APEXCCD area detector'
_diffrn_measurement_method 'omega scans'
_diffrn_radiation_monochromator graphite
_diffrn_radiation_source 'fine-focus sealed tube'
_diffrn_radiation_type MoK\a
_diffrn_radiation_wavelength 0.71073
_diffrn_reflns_av_R_equivalents 0.0417
_diffrn_reflns_av_unetI/netI 0.0394
_diffrn_reflns_limit_h_max 14
_diffrn_reflns_limit_h_min -14
_diffrn_reflns_limit_k_max 8
_diffrn_reflns_limit_k_min -8
_diffrn_reflns_limit_l_max 33
_diffrn_reflns_limit_l_min -32
_diffrn_reflns_number 14689
_diffrn_reflns_theta_full 27.50
_diffrn_reflns_theta_max 27.50
_diffrn_reflns_theta_min 1.61
_exptl_absorpt_coefficient_mu 0.102
_exptl_absorpt_correction_T_max 0.9949
_exptl_absorpt_correction_T_min 0.9604
_exptl_absorpt_correction_type multi-scan
_exptl_absorpt_process_details 'SADABS (Bruker, 2001)'
_exptl_crystal_colour colorless
_exptl_crystal_density_diffrn 1.386
_exptl_crystal_density_meas ?
_exptl_crystal_density_method 'not measured'
_exptl_crystal_description plate
_exptl_crystal_F_000 864
_exptl_crystal_size_max 0.40
_exptl_crystal_size_mid 0.27
_exptl_crystal_size_min 0.05
_refine_diff_density_max 0.394
_refine_diff_density_min -0.209
_refine_diff_density_rms 0.051
_refine_ls_extinction_method none
_refine_ls_goodness_of_fit_ref 1.109
_refine_ls_hydrogen_treatment constr
_refine_ls_matrix_type full
_refine_ls_number_parameters 273
_refine_ls_number_reflns 4514
_refine_ls_number_restraints 0
_refine_ls_restrained_S_all 1.109
_refine_ls_R_factor_all 0.0758
_refine_ls_R_factor_gt 0.0586
_refine_ls_shift/su_max 0.002
_refine_ls_shift/su_mean 0.000
_refine_ls_structure_factor_coef Fsqd
_refine_ls_weighting_details 'calc w=1/[\s^2^(Fo^2^)+(0.0627P)^2^+0.6994P] where P=(Fo^2^+2Fc^2^)/3'
_refine_ls_weighting_scheme calc
_refine_ls_wR_factor_gt 0.1365
_refine_ls_wR_factor_ref 0.1460
_reflns_number_gt 3593
_reflns_number_total 4514
_reflns_threshold_expression >2sigma(I)
_cod_data_source_file c6ra22430j2.cif
_cod_data_source_block 3a_ic17001
_cod_depositor_comments
;
The following automatic conversions were performed:

'_symmetry_cell_setting' value 'Monoclinic' changed to 'monoclinic'
according to
/usr/data/users/saulius/crontab/automatic-downloads/rss-feeds/RSC/lib/dictionaries/cif_core.dic
dictionary named 'cif_core.dic' version 2.4.2 from 2011-04-26.

'_exptl_crystal_density_meas' value 'not_measured' was changed to '?'
- the value is perceived as not measured.

Automatic conversion script
Id: cif_fix_values 4268 2015-11-12 08:31:59Z antanas 
;
_cod_original_sg_symbol_H-M P2(1)/c
_cod_database_code 7226653

loop_
_symmetry_equiv_pos_as_xyz
'x, y, z'
'-x, y+1/2, -z+1/2'
'-x, -y, -z'
'x, -y-1/2, z-1/2'

loop_
_atom_site_label
_atom_site_type_symbol
_atom_site_fract_x
_atom_site_fract_y
_atom_site_fract_z
_atom_site_U_iso_or_equiv
_atom_site_adp_type
_atom_site_occupancy
_atom_site_symmetry_multiplicity
_atom_site_calc_flag
_atom_site_refinement_flags
O1 O 0.54065(13) -0.0499(2) 0.12294(6) 0.0376(4) Uani 1 1 d .
O2 O 0.42600(12) 0.61284(18) 0.08705(5) 0.0255(3) Uani 1 1 d .
H2 H 0.4578 0.7186 0.0977 0.038 Uiso 1 1 calc R
O3 O 0.13121(14) -0.0623(2) 0.11933(6) 0.0416(4) Uani 1 1 d .
O4 O 0.06561(13) 0.2366(2) 0.11876(6) 0.0399(4) Uani 1 1 d .
O5 O 0.48775(15) 0.6198(2) 0.23931(6) 0.0432(4) Uani 1 1 d .
O6 O 0.35752(14) 0.7671(2) 0.18804(7) 0.0386(4) Uani 1 1 d .
N1 N 0.14411(15) 0.1158(3) 0.12407(6) 0.0287(4) Uani 1 1 d .
N2 N 0.41631(14) 0.6239(2) 0.20144(6) 0.0255(4) Uani 1 1 d .
C1 C 0.54335(17) 0.1270(3) 0.12081(8) 0.0249(4) Uani 1 1 d .
C2 C 0.63837(18) 0.2558(3) 0.14644(9) 0.0295(5) Uani 1 1 d .
H2A H 0.7146 0.2265 0.1319 0.035 Uiso 1 1 calc R
H2B H 0.6456 0.2341 0.1850 0.035 Uiso 1 1 calc R
C3 C 0.60081(17) 0.4683(3) 0.13375(8) 0.0256(4) Uani 1 1 d .
H3A H 0.6429 0.5208 0.1040 0.031 Uiso 1 1 calc R
H3B H 0.6168 0.5548 0.1648 0.031 Uiso 1 1 calc R
C4 C 0.46866(16) 0.4558(3) 0.11892(7) 0.0198(4) Uani 1 1 d .
C5 C 0.45410(17) 0.2570(3) 0.08902(7) 0.0210(4) Uani 1 1 d .
C6 C 0.33056(16) 0.1649(3) 0.08307(7) 0.0219(4) Uani 1 1 d .
H6 H 0.3436 0.0198 0.0791 0.026 Uiso 1 1 calc R
C7 C 0.26837(16) 0.1873(3) 0.13485(7) 0.0220(4) Uani 1 1 d .
H7 H 0.3076 0.0954 0.1613 0.026 Uiso 1 1 calc R
C8 C 0.27051(16) 0.3919(3) 0.15928(7) 0.0207(4) Uani 1 1 d .
H8 H 0.2344 0.4890 0.1334 0.025 Uiso 1 1 calc R
C9 C 0.40131(16) 0.4372(2) 0.16954(7) 0.0191(4) Uani 1 1 d .
H9 H 0.4373 0.3267 0.1911 0.023 Uiso 1 1 calc R
C10 C 0.25320(17) 0.2254(3) 0.03452(7) 0.0260(4) Uani 1 1 d .
C11 C 0.2068(2) 0.0750(3) 0.00241(9) 0.0382(5) Uani 1 1 d .
H11 H 0.2277 -0.0581 0.0101 0.046 Uiso 1 1 calc R
C12 C 0.1304(2) 0.1163(4) -0.04070(10) 0.0513(7) Uani 1 1 d .
H12 H 0.0985 0.0115 -0.0619 0.062 Uiso 1 1 calc R
C13 C 0.1007(2) 0.3071(4) -0.05288(9) 0.0481(7) Uani 1 1 d .
H13 H 0.0490 0.3352 -0.0827 0.058 Uiso 1 1 calc R
C14 C 0.1462(2) 0.4585(4) -0.02164(9) 0.0421(6) Uani 1 1 d .
H14 H 0.1257 0.5913 -0.0300 0.051 Uiso 1 1 calc R
C15 C 0.22164(19) 0.4183(3) 0.02188(8) 0.0329(5) Uani 1 1 d .
H15 H 0.2521 0.5238 0.0433 0.039 Uiso 1 1 calc R
C16 C 0.20872(16) 0.4019(3) 0.21055(7) 0.0240(4) Uani 1 1 d .
C17 C 0.13456(18) 0.5583(3) 0.21912(8) 0.0316(5) Uani 1 1 d .
H17 H 0.1187 0.6532 0.1921 0.038 Uiso 1 1 calc R
C18 C 0.0832(2) 0.5782(4) 0.26664(9) 0.0382(5) Uani 1 1 d .
H18 H 0.0333 0.6872 0.2723 0.046 Uiso 1 1 calc R
C19 C 0.10467(18) 0.4392(4) 0.30566(8) 0.0386(6) Uani 1 1 d .
H19 H 0.0696 0.4523 0.3383 0.046 Uiso 1 1 calc R
C20 C 0.1766(2) 0.2821(4) 0.29738(9) 0.0409(6) Uani 1 1 d .
H20 H 0.1903 0.1856 0.3242 0.049 Uiso 1 1 calc R
C21 C 0.22964(18) 0.2628(3) 0.25016(8) 0.0322(5) Uani 1 1 d .
H21 H 0.2803 0.1545 0.2449 0.039 Uiso 1 1 calc R
C22 C 0.5048(2) 0.2700(3) 0.03452(8) 0.0308(5) Uani 1 1 d .
H22A H 0.5866 0.3132 0.0388 0.046 Uiso 1 1 calc R
H22B H 0.4594 0.3651 0.0125 0.046 Uiso 1 1 calc R
H22C H 0.5008 0.1398 0.0176 0.046 Uiso 1 1 calc R

loop_
_atom_site_aniso_label
_atom_site_aniso_U_11
_atom_site_aniso_U_22
_atom_site_aniso_U_33
_atom_site_aniso_U_23
_atom_site_aniso_U_13
_atom_site_aniso_U_12
O1 0.0373(9) 0.0189(7) 0.0562(10) 0.0014(6) -0.0008(7) 0.0003(6)
O2 0.0359(8) 0.0165(6) 0.0239(7) 0.0022(5) 0.0009(6) -0.0040(6)
O3 0.0423(9) 0.0374(9) 0.0448(10) 0.0004(7) 0.0012(7) -0.0210(7)
O4 0.0251(8) 0.0512(10) 0.0428(9) 0.0009(7) -0.0026(7) -0.0020(7)
O5 0.0449(10) 0.0484(10) 0.0344(9) -0.0173(7) -0.0105(7) -0.0026(8)
O6 0.0468(10) 0.0212(7) 0.0482(10) -0.0057(6) 0.0056(7) 0.0040(6)
N1 0.0270(9) 0.0364(10) 0.0226(8) 0.0017(7) 0.0012(7) -0.0118(8)
N2 0.0271(9) 0.0245(8) 0.0255(9) -0.0058(7) 0.0056(7) -0.0036(7)
C1 0.0242(10) 0.0224(9) 0.0292(10) -0.0012(8) 0.0087(8) -0.0007(7)
C2 0.0239(10) 0.0266(10) 0.0377(12) -0.0003(8) 0.0001(9) -0.0002(8)
C3 0.0243(10) 0.0239(9) 0.0291(10) -0.0042(8) 0.0056(8) -0.0057(8)
C4 0.0227(9) 0.0171(8) 0.0200(9) -0.0001(7) 0.0031(7) -0.0032(7)
C5 0.0260(10) 0.0158(8) 0.0216(9) -0.0016(7) 0.0047(7) -0.0031(7)
C6 0.0263(10) 0.0177(8) 0.0217(9) -0.0026(7) 0.0004(7) -0.0043(7)
C7 0.0215(9) 0.0245(9) 0.0199(9) 0.0025(7) -0.0006(7) -0.0053(7)
C8 0.0214(9) 0.0214(9) 0.0191(9) 0.0023(7) 0.0000(7) 0.0002(7)
C9 0.0228(9) 0.0150(8) 0.0196(9) -0.0024(7) 0.0020(7) -0.0009(7)
C10 0.0278(10) 0.0320(10) 0.0185(9) -0.0015(8) 0.0032(8) -0.0048(8)
C11 0.0461(14) 0.0381(12) 0.0297(11) -0.0062(9) -0.0029(10) -0.0067(10)
C12 0.0616(17) 0.0580(16) 0.0320(13) -0.0106(12) -0.0150(12) -0.0122(13)
C13 0.0477(15) 0.0666(18) 0.0280(12) 0.0026(11) -0.0129(11) -0.0070(13)
C14 0.0432(14) 0.0496(14) 0.0327(12) 0.0087(10) -0.0037(10) 0.0008(11)
C15 0.0360(12) 0.0351(11) 0.0267(11) -0.0012(9) -0.0039(9) -0.0033(9)
C16 0.0202(9) 0.0299(10) 0.0220(9) 0.0001(8) 0.0024(7) -0.0016(7)
C17 0.0305(11) 0.0338(11) 0.0311(11) 0.0018(9) 0.0062(9) 0.0044(9)
C18 0.0319(12) 0.0441(13) 0.0397(13) -0.0047(10) 0.0092(10) 0.0075(10)
C19 0.0245(11) 0.0673(16) 0.0245(11) -0.0030(10) 0.0055(9) 0.0050(10)
C20 0.0300(12) 0.0672(16) 0.0260(11) 0.0156(11) 0.0046(9) 0.0109(11)
C21 0.0247(10) 0.0446(12) 0.0276(11) 0.0071(9) 0.0031(8) 0.0090(9)
C22 0.0403(12) 0.0264(10) 0.0271(11) -0.0064(8) 0.0118(9) -0.0053(9)

loop_
_atom_type_symbol
_atom_type_description
_atom_type_scat_dispersion_real
_atom_type_scat_dispersion_imag
_atom_type_scat_source
C C 0.0033 0.0016 'International Tables Vol C Tables 4.2.6.8 and 6.1.1.4'
H H 0.0000 0.0000 'International Tables Vol C Tables 4.2.6.8 and 6.1.1.4'
N N 0.0061 0.0033 'International Tables Vol C Tables 4.2.6.8 and 6.1.1.4'
O O 0.0106 0.0060 'International Tables Vol C Tables 4.2.6.8 and 6.1.1.4'

loop_
_geom_angle_atom_site_label_1
_geom_angle_atom_site_label_2
_geom_angle_atom_site_label_3
_geom_angle
O4 N1 O3 124.74(18)
O4 N1 C7 119.05(16)
O3 N1 C7 116.15(17)
O6 N2 O5 124.62(17)
O6 N2 C9 118.52(16)
O5 N2 C9 116.87(16)
O1 C1 C2 125.30(19)
O1 C1 C5 125.26(18)
C2 C1 C5 109.37(15)
C1 C2 C3 105.53(16)
C2 C3 C4 104.98(15)
O2 C4 C3 113.50(14)
O2 C4 C9 111.53(14)
C3 C4 C9 109.73(15)
O2 C4 C5 110.66(14)
C3 C4 C5 103.89(14)
C9 C4 C5 107.09(14)
C1 C5 C22 103.16(15)
C1 C5 C6 113.15(15)
C22 C5 C6 109.46(15)
C1 C5 C4 101.16(14)
C22 C5 C4 110.92(14)
C6 C5 C4 117.83(15)
C10 C6 C7 112.72(15)
C10 C6 C5 116.70(15)
C7 C6 C5 110.39(14)
N1 C7 C8 110.84(15)
N1 C7 C6 107.24(14)
C8 C7 C6 116.25(15)
C7 C8 C16 113.23(15)
C7 C8 C9 103.96(14)
C16 C8 C9 110.44(15)
N2 C9 C8 109.56(14)
N2 C9 C4 109.51(14)
C8 C9 C4 114.19(15)
C15 C10 C11 118.09(19)
C15 C10 C6 124.62(17)
C11 C10 C6 117.20(18)
C12 C11 C10 120.9(2)
C13 C12 C11 120.4(2)
C12 C13 C14 119.6(2)
C13 C14 C15 120.4(2)
C14 C15 C10 120.6(2)
C17 C16 C21 118.90(18)
C17 C16 C8 119.56(17)
C21 C16 C8 121.46(17)
C16 C17 C18 120.9(2)
C19 C18 C17 119.7(2)
C20 C19 C18 120.0(2)
C19 C20 C21 120.5(2)
C20 C21 C16 120.0(2)

loop_
_geom_bond_atom_site_label_1
_geom_bond_atom_site_label_2
_geom_bond_distance
O1 C1 1.200(2)
O2 C4 1.405(2)
O3 N1 1.220(2)
O4 N1 1.216(2)
O5 N2 1.221(2)
O6 N2 1.217(2)
N1 C7 1.511(2)
N2 C9 1.505(2)
C1 C2 1.508(3)
C1 C5 1.537(3)
C2 C3 1.530(3)
C3 C4 1.538(3)
C4 C9 1.548(2)
C4 C5 1.549(2)
C5 C22 1.539(3)
C5 C6 1.545(3)
C6 C10 1.527(3)
C6 C7 1.545(3)
C7 C8 1.518(3)
C8 C16 1.525(3)
C8 C9 1.535(3)
C10 C15 1.387(3)
C10 C11 1.388(3)
C11 C12 1.384(3)
C12 C13 1.366(4)
C13 C14 1.377(4)
C14 C15 1.385(3)
C16 C17 1.384(3)
C16 C21 1.388(3)
C17 C18 1.385(3)
C18 C19 1.377(3)
C19 C20 1.371(3)
C20 C21 1.387(3)
